data_7041157
loop_
_publ_author_name
'Lei, Xiao-Wu'
'Yue, Cheng-Yang'
'Wei, Jun-Chao'
'Li, Rui-Qing'
'Li, Yan'
'Mi, Fu-Qi'

_publ_section_title
;
 Transition metal complex directed lead bromides with tunable structures
 and visible light driven photocatalytic properties.
;
_journal_issue 48
_journal_name_full 'Dalton transactions (Cambridge, England : 2003)'
_journal_page_first 19389
_journal_page_last 19398
_journal_paper_doi 10.1039/c6dt03601e
_journal_volume 45
_journal_year 2016
_chemical_formula_moiety C90N18H72Co5Pb7Br24
_chemical_formula_sum 'C90 H72 Br24 Co5 N18 Pb7'
_chemical_formula_weight 5068.48
_chemical_name_systematic
; 
 ? 
;
_space_group_IT_number 146
_symmetry_cell_setting trigonal
_symmetry_space_group_name_Hall 'R 3'
_symmetry_space_group_name_H-M 'R 3 :H'
_atom_sites_solution_hydrogens geom
_atom_sites_solution_primary direct
_atom_sites_solution_secondary difmap
_audit_creation_method SHELXL-97
_audit_update_record
;
2016-09-15 deposited with the CCDC.
2016-11-10 downloaded from the CCDC.
;
_cell_angle_alpha 90.00
_cell_angle_beta 90.00
_cell_angle_gamma 120.00
_cell_formula_units_Z 3
_cell_length_a 21.3648(19)
_cell_length_b 21.3648(19)
_cell_length_c 22.577(2)
_cell_measurement_reflns_used 6696
_cell_measurement_temperature 296(2)
_cell_measurement_theta_max 24.69
_cell_measurement_theta_min 2.38
_cell_volume 8924.7(14)
_computing_cell_refinement 'APEX2 Software Suite (Bruker,2005)'
_computing_data_collection 'APEX2 Software Suite (Bruker,2005)'
_computing_data_reduction 'APEX2 Software Suite (Bruker,2005)'
_computing_structure_refinement 'SHELXL-97 (Sheldrick, 2008)'
_computing_structure_solution 'SHELXS-97 (Sheldrick, 2008)'
_diffrn_ambient_temperature 296(2)
_diffrn_measured_fraction_theta_full 0.996
_diffrn_measured_fraction_theta_max 0.996
_diffrn_measurement_device_type 'Bruker SMART CCD area detector'
_diffrn_measurement_method 'phi and omega scans'
_diffrn_radiation_monochromator graphite
_diffrn_radiation_source 'fine-focus sealed tube'
_diffrn_radiation_type MoK\a
_diffrn_radiation_wavelength 0.71073
_diffrn_reflns_av_R_equivalents 0.0501
_diffrn_reflns_av_sigmaI/netI 0.0576
_diffrn_reflns_limit_h_max 27
_diffrn_reflns_limit_h_min -27
_diffrn_reflns_limit_k_max 27
_diffrn_reflns_limit_k_min -27
_diffrn_reflns_limit_l_max 28
_diffrn_reflns_limit_l_min -29
_diffrn_reflns_number 34983
_diffrn_reflns_theta_full 27.54
_diffrn_reflns_theta_max 27.54
_diffrn_reflns_theta_min 2.11
_exptl_absorpt_coefficient_mu 18.648
_exptl_absorpt_correction_T_max 0.3169
_exptl_absorpt_correction_T_min 0.2571
_exptl_absorpt_correction_type multi-scan
_exptl_absorpt_process_details 'SADABS; Bruker, 2000'
_exptl_crystal_colour block
_exptl_crystal_density_diffrn 2.829
_exptl_crystal_density_method 'not measured'
_exptl_crystal_description 'black red'
_exptl_crystal_F_000 6861
_exptl_crystal_size_max 0.10
_exptl_crystal_size_mid 0.08
_exptl_crystal_size_min 0.08
_refine_diff_density_max 3.473
_refine_diff_density_min -2.539
_refine_diff_density_rms 0.194
_refine_ls_abs_structure_details 'Flack H D (1983), Acta Cryst. A39, 876-881'
_refine_ls_abs_structure_Flack 0.00
_refine_ls_extinction_method SHELXL
_refine_ls_goodness_of_fit_ref 1.029
_refine_ls_hydrogen_treatment constr
_refine_ls_matrix_type full
_refine_ls_number_parameters 433
_refine_ls_number_reflns 9072
_refine_ls_number_restraints 2
_refine_ls_restrained_S_all 1.029
_refine_ls_R_factor_all 0.0861
_refine_ls_R_factor_gt 0.0543
_refine_ls_shift/su_max 0.001
_refine_ls_shift/su_mean 0.000
_refine_ls_structure_factor_coef Fsqd
_refine_ls_weighting_details 'calc w=1/[\s^2^(Fo^2^)+(0.0236P)^2^+323.4361P] where P=(Fo^2^+2Fc^2^)/3'
_refine_ls_weighting_scheme calc
_refine_ls_wR_factor_gt 0.1001
_refine_ls_wR_factor_ref 0.1099
_reflns_number_gt 6562
_reflns_number_total 9072
_reflns_threshold_expression >2sigma(I)
_cod_data_source_file c6dt03601e2.cif
_cod_data_source_block C90N18H72Co5Pb7Br24
_cod_depositor_comments 'Adding full bibliography for 7041156--7041161.cif.'
_cod_original_cell_volume 8924.9(14)
_cod_original_sg_symbol_H-M R3
_cod_database_code 7041157

loop_
_symmetry_equiv_pos_as_xyz
'x, y, z'
'-y, x-y, z'
'-x+y, -x, z'
'x+2/3, y+1/3, z+1/3'
'-y+2/3, x-y+1/3, z+1/3'
'-x+y+2/3, -x+1/3, z+1/3'
'x+1/3, y+2/3, z+2/3'
'-y+1/3, x-y+2/3, z+2/3'
'-x+y+1/3, -x+2/3, z+2/3'

loop_
_atom_site_label
_atom_site_type_symbol
_atom_site_fract_x
_atom_site_fract_y
_atom_site_fract_z
_atom_site_U_iso_or_equiv
_atom_site_adp_type
_atom_site_occupancy
_atom_site_symmetry_multiplicity
_atom_site_calc_flag
_atom_site_refinement_flags
Pb1 Pb 0.6667 0.3333 0.07309(8) 0.03422(19) Uani 1 3 d S
Pb2 Pb 0.73788(4) 0.15287(4) 0.06930(5) 0.04971(19) Uani 1 1 d .
Pb3 Pb 0.49816(4) 0.09691(4) 0.07680(5) 0.04947(19) Uani 1 1 d .
Co1 Co 0.31160(11) -0.07832(11) 0.07955(10) 0.0408(5) Uani 1 1 d .
Co2 Co 0.6667 0.3333 0.40077(17) 0.0239(7) Uani 1 3 d S
Co3 Co 0.6667 0.3333 -0.25262(17) 0.0229(7) Uani 1 3 d S
Br8 Br 0.62798(10) 0.20082(11) -0.00205(11) 0.0473(5) Uani 1 1 d .
Br7 Br 0.88035(11) 0.27682(11) 0.00898(11) 0.0504(5) Uani 1 1 d .
Br6 Br 0.69911(14) 0.04378(12) -0.01682(11) 0.0637(6) Uani 1 1 d .
Br5 Br 0.69813(10) 0.46528(11) 0.14762(11) 0.0470(6) Uani 1 1 d .
Br4 Br 0.60819(10) 0.06432(11) 0.13809(10) 0.0461(5) Uani 1 1 d .
Br3 Br 0.37771(10) -0.00061(11) 0.16032(10) 0.0536(5) Uani 1 1 d .
Br2 Br 0.41351(13) -0.05645(13) 0.01548(12) 0.0654(6) Uani 1 1 d .
Br1 Br 0.80882(12) 0.09349(14) 0.13790(12) 0.0746(7) Uani 1 1 d .
N4 N 0.7331(7) 0.3064(8) 0.4484(7) 0.036(4) Uani 1 1 d .
N6 N 0.7166(6) 0.2887(6) -0.2052(6) 0.023(3) Uani 1 1 d .
C25 C 0.6684(7) 0.2011(8) -0.2815(7) 0.028(3) Uani 1 1 d .
N3 N 0.6269(7) 0.2414(7) 0.3490(7) 0.040(4) Uani 1 1 d .
N5 N 0.6401(7) 0.2369(8) -0.3021(6) 0.040(4) Uani 1 1 d .
C26 C 0.7089(8) 0.2288(9) -0.2225(7) 0.032(4) Uani 1 1 d .
C16 C 0.8043(8) 0.3400(7) 0.4272(8) 0.031(4) Uani 1 1 d .
C20 C 0.7174(7) 0.2713(9) 0.4959(9) 0.034(4) Uani 1 1 d .
H20 H 0.6701 0.2511 0.5095 0.041 Uiso 1 1 calc .
C17 C 0.8586(9) 0.3368(9) 0.4616(9) 0.039(4) Uani 1 1 d .
H17 H 0.9066 0.3633 0.4498 0.047 Uiso 1 1 calc .
C29 C 0.7691(11) 0.2721(12) -0.1174(11) 0.061(6) Uani 1 1 d .
H29 H 0.7890 0.2891 -0.0802 0.074 Uiso 1 1 calc .
C14 C 0.6161(11) 0.1722(11) 0.2627(9) 0.050(5) Uani 1 1 d .
H14 H 0.6350 0.1693 0.2264 0.060 Uiso 1 1 calc .
C24 C 0.6638(10) 0.1429(9) -0.3096(9) 0.042(4) Uani 1 1 d .
H24 H 0.6834 0.1162 -0.2939 0.051 Uiso 1 1 calc .
C27 C 0.7305(9) 0.1843(8) -0.1923(8) 0.039(4) Uani 1 1 d .
H27 H 0.7250 0.1418 -0.2083 0.047 Uiso 1 1 calc .
C15 C 0.6499(9) 0.2313(9) 0.2976(9) 0.044(5) Uani 1 1 d .
H15 H 0.6939 0.2687 0.2840 0.053 Uiso 1 1 calc .
C28 C 0.7607(11) 0.2100(11) -0.1362(10) 0.057(5) Uani 1 1 d .
H28 H 0.7748 0.1835 -0.1125 0.069 Uiso 1 1 calc .
C21 C 0.5981(10) 0.2134(9) -0.3535(8) 0.044(4) Uani 1 1 d .
H21 H 0.5728 0.2360 -0.3660 0.053 Uiso 1 1 calc .
C30 C 0.7493(9) 0.3119(10) -0.1512(7) 0.042(4) Uani 1 1 d .
H30 H 0.7583 0.3565 -0.1371 0.050 Uiso 1 1 calc .
C13 C 0.5498(11) 0.1148(10) 0.2849(9) 0.053(5) Uani 1 1 d .
H13 H 0.5242 0.0721 0.2636 0.063 Uiso 1 1 calc .
C11 C 0.5603(10) 0.1870(10) 0.3716(9) 0.049(5) Uani 1 1 d .
C19 C 0.7689(11) 0.2596(10) 0.5321(9) 0.049(5) Uani 1 1 d .
H19 H 0.7545 0.2309 0.5659 0.059 Uiso 1 1 calc .
C23 C 0.6273(10) 0.1257(10) -0.3646(8) 0.047(5) Uani 1 1 d .
H23 H 0.6261 0.0893 -0.3881 0.056 Uiso 1 1 calc .
C22 C 0.5946(10) 0.1618(10) -0.3828(7) 0.043(4) Uani 1 1 d .
H22 H 0.5685 0.1483 -0.4180 0.052 Uiso 1 1 calc .
C18 C 0.8408(10) 0.2950(11) 0.5119(9) 0.049(5) Uani 1 1 d .
H18 H 0.8760 0.2902 0.5324 0.059 Uiso 1 1 calc .
C12 C 0.5245(13) 0.1233(10) 0.3378(10) 0.067(6) Uani 1 1 d .
H12 H 0.4815 0.0853 0.3523 0.080 Uiso 1 1 calc .
N2 N 0.2370(8) -0.1034(7) 0.0173(8) 0.042(4) Uani 1 1 d .
N1 N 0.2255(9) -0.1502(9) 0.1284(8) 0.058(4) Uani 1 1 d .
C6 C 0.1704(11) -0.1486(9) 0.0354(9) 0.051(5) Uani 1 1 d .
C5 C 0.1623(9) -0.1793(10) 0.0975(10) 0.049(5) Uani 1 1 d .
C3 C 0.0958(11) -0.2504(11) 0.1776(10) 0.056(5) Uani 1 1 d .
H3 H 0.0518 -0.2831 0.1948 0.068 Uiso 1 1 calc .
C10 C 0.2514(11) -0.0742(10) -0.0368(10) 0.052(5) Uani 1 1 d .
H10 H 0.2980 -0.0417 -0.0495 0.062 Uiso 1 1 calc .
C7 C 0.1127(9) -0.1687(12) -0.0033(13) 0.079(9) Uani 1 1 d .
H7 H 0.0654 -0.1999 0.0085 0.094 Uiso 1 1 calc .
C9 C 0.1925(13) -0.0958(14) -0.0717(10) 0.067(6) Uani 1 1 d .
H9 H 0.2007 -0.0747 -0.1090 0.080 Uiso 1 1 calc .
C4 C 0.0971(10) -0.2297(11) 0.1202(8) 0.054(5) Uani 1 1 d .
H4 H 0.0552 -0.2491 0.0975 0.064 Uiso 1 1 calc .
C2 C 0.1594(12) -0.2235(12) 0.2112(10) 0.093(11) Uani 1 1 d D
H2 H 0.1614 -0.2394 0.2491 0.112 Uiso 1 1 calc .
C8 C 0.1282(13) -0.1410(14) -0.0593(12) 0.073(7) Uani 1 1 d .
H8 H 0.0919 -0.1554 -0.0876 0.087 Uiso 1 1 calc .
C1 C 0.2196(13) -0.1698(12) 0.1809(13) 0.092(10) Uani 1 1 d D
H1 H 0.2614 -0.1451 0.2035 0.110 Uiso 1 1 calc .

loop_
_atom_site_aniso_label
_atom_site_aniso_U_11
_atom_site_aniso_U_22
_atom_site_aniso_U_33
_atom_site_aniso_U_23
_atom_site_aniso_U_13
_atom_site_aniso_U_12
Pb1 0.0330(3) 0.0330(3) 0.0367(4) 0.000 0.000 0.01650(14)
Pb2 0.0403(4) 0.0513(4) 0.0419(4) -0.0045(3) 0.0024(3) 0.0112(4)
Pb3 0.0512(4) 0.0605(4) 0.0473(5) 0.0068(4) 0.0014(3) 0.0359(4)
Co1 0.0350(11) 0.0439(12) 0.0387(11) -0.0007(9) -0.0013(9) 0.0161(10)
Co2 0.0244(10) 0.0244(10) 0.023(2) 0.000 0.000 0.0122(5)
Co3 0.0203(10) 0.0203(10) 0.028(2) 0.000 0.000 0.0102(5)
Br8 0.0548(12) 0.0431(11) 0.0400(13) 0.0001(9) 0.0023(9) 0.0213(9)
Br7 0.0518(12) 0.0441(10) 0.0600(14) -0.0034(10) 0.0006(10) 0.0275(9)
Br6 0.0905(16) 0.0541(12) 0.0481(13) -0.0120(10) -0.0081(11) 0.0372(12)
Br5 0.0579(12) 0.0438(10) 0.0368(13) -0.0045(9) -0.0033(8) 0.0236(9)
Br4 0.0477(11) 0.0435(10) 0.0458(12) 0.0077(9) 0.0045(9) 0.0218(9)
Br3 0.0443(10) 0.0583(12) 0.0409(12) -0.0040(9) 0.0002(9) 0.0128(9)
Br2 0.0684(13) 0.0675(13) 0.0729(16) -0.0171(11) -0.0165(11) 0.0433(12)
Br1 0.0465(12) 0.1087(19) 0.0697(15) 0.0363(13) 0.0031(11) 0.0397(12)
N4 0.031(7) 0.047(8) 0.047(10) -0.014(7) -0.012(6) 0.032(7)
N6 0.012(5) 0.022(6) 0.029(8) 0.009(5) -0.009(5) 0.004(5)
C25 0.022(7) 0.030(8) 0.033(9) 0.001(7) 0.004(6) 0.013(7)
N3 0.026(7) 0.042(8) 0.046(10) 0.013(7) 0.008(7) 0.012(6)
N5 0.026(7) 0.058(9) 0.024(8) 0.000(7) -0.010(6) 0.012(7)
C26 0.024(8) 0.042(9) 0.029(9) 0.017(7) -0.003(7) 0.014(7)
C16 0.031(8) 0.013(7) 0.040(10) 0.003(6) 0.000(7) 0.005(6)
C20 0.015(7) 0.040(9) 0.055(12) 0.017(8) 0.001(7) 0.020(7)
C17 0.031(9) 0.030(8) 0.050(12) -0.012(8) -0.014(8) 0.011(7)
C29 0.065(13) 0.065(13) 0.071(16) -0.016(12) -0.039(11) 0.044(11)
C14 0.060(12) 0.059(12) 0.033(11) -0.009(9) -0.003(9) 0.032(10)
C24 0.048(10) 0.031(9) 0.050(12) 0.007(8) 0.014(9) 0.022(8)
C27 0.046(10) 0.028(8) 0.052(12) 0.006(8) -0.003(9) 0.026(8)
C15 0.039(10) 0.019(8) 0.066(15) -0.003(8) 0.006(9) 0.007(7)
C28 0.056(12) 0.054(12) 0.057(15) 0.017(10) 0.005(10) 0.024(10)
C21 0.058(11) 0.037(9) 0.028(10) 0.005(8) -0.008(8) 0.018(9)
C30 0.040(9) 0.055(11) 0.015(9) -0.010(7) -0.014(7) 0.012(9)
C13 0.078(14) 0.039(10) 0.046(12) -0.026(9) -0.009(10) 0.033(10)
C11 0.041(10) 0.053(12) 0.037(11) 0.015(9) 0.000(8) 0.012(9)
C19 0.056(12) 0.039(10) 0.067(15) 0.012(9) -0.012(10) 0.034(9)
C23 0.046(10) 0.054(11) 0.037(11) -0.021(8) 0.003(8) 0.022(9)
C22 0.058(11) 0.047(10) 0.020(9) -0.009(8) -0.001(8) 0.023(9)
C18 0.055(12) 0.061(12) 0.058(14) -0.016(10) -0.021(10) 0.048(10)
C12 0.098(17) 0.031(10) 0.063(15) -0.021(10) -0.015(13) 0.026(11)
N2 0.037(8) 0.032(7) 0.067(12) -0.003(7) 0.003(7) 0.026(7)
N1 0.048(9) 0.064(10) 0.058(10) -0.011(8) -0.002(8) 0.026(8)
C6 0.067(13) 0.027(9) 0.057(13) -0.020(8) -0.007(10) 0.022(9)
C5 0.032(9) 0.041(10) 0.074(14) -0.018(9) 0.004(9) 0.017(8)
C3 0.053(12) 0.048(11) 0.059(14) 0.008(9) 0.004(10) 0.019(9)
C10 0.051(11) 0.047(11) 0.051(13) -0.004(9) -0.001(9) 0.020(9)
C7 0.017(8) 0.064(14) 0.13(2) -0.063(16) 0.002(12) 0.005(9)
C9 0.061(13) 0.086(16) 0.068(15) -0.004(12) -0.020(11) 0.048(12)
C4 0.036(10) 0.067(13) 0.029(10) -0.015(9) -0.007(8) 0.004(9)
C2 0.17(3) 0.09(2) 0.067(17) -0.022(15) -0.053(19) 0.11(2)
C8 0.059(14) 0.082(17) 0.082(17) -0.038(14) -0.034(13) 0.039(13)
C1 0.074(16) 0.048(13) 0.13(3) -0.017(15) 0.044(17) 0.013(11)

loop_
_atom_type_symbol
_atom_type_description
_atom_type_scat_dispersion_real
_atom_type_scat_dispersion_imag
_atom_type_scat_source
C C 0.0033 0.0016 'International Tables Vol C Tables 4.2.6.8 and 6.1.1.4'
H H 0.0000 0.0000 'International Tables Vol C Tables 4.2.6.8 and 6.1.1.4'
N N 0.0061 0.0033 'International Tables Vol C Tables 4.2.6.8 and 6.1.1.4'
Co Co 0.3494 0.9721 'International Tables Vol C Tables 4.2.6.8 and 6.1.1.4'
Br Br -0.2901 2.4595 'International Tables Vol C Tables 4.2.6.8 and 6.1.1.4'
Pb Pb -3.3944 10.1111 'International Tables Vol C Tables 4.2.6.8 and 6.1.1.4'

loop_
_geom_angle_atom_site_label_1
_geom_angle_atom_site_label_2
_geom_angle_atom_site_label_3
_geom_angle
_geom_angle_site_symmetry_1
_geom_angle_site_symmetry_3
Br8 Pb1 Br8 91.87(7) 2_655 .
Br8 Pb1 Br8 91.87(7) 2_655 3_665
Br8 Pb1 Br8 91.87(7) . 3_665
Br8 Pb1 Br5 85.83(5) 2_655 3_665
Br8 Pb1 Br5 89.78(5) . 3_665
Br8 Pb1 Br5 177.21(6) 3_665 3_665
Br8 Pb1 Br5 177.21(6) 2_655 2_655
Br8 Pb1 Br5 85.83(5) . 2_655
Br8 Pb1 Br5 89.78(5) 3_665 2_655
Br5 Pb1 Br5 92.58(6) 3_665 2_655
Br8 Pb1 Br5 89.78(5) 2_655 .
Br8 Pb1 Br5 177.21(6) . .
Br8 Pb1 Br5 85.83(5) 3_665 .
Br5 Pb1 Br5 92.58(6) 3_665 .
Br5 Pb1 Br5 92.58(6) 2_655 .
Br6 Pb2 Br1 90.49(8) . .
Br6 Pb2 Br4 92.29(7) . .
Br1 Pb2 Br4 88.06(6) . .
Br6 Pb2 Br7 99.00(7) . .
Br1 Pb2 Br7 95.87(6) . .
Br4 Pb2 Br7 167.99(6) . .
Br7 Pb3 Br3 89.65(6) 3_665 .
Br7 Pb3 Br5 88.50(6) 3_665 2_655
Br3 Pb3 Br5 93.07(6) . 2_655
Br7 Pb3 Br4 174.10(7) 3_665 .
Br3 Pb3 Br4 92.67(6) . .
Br5 Pb3 Br4 96.78(6) 2_655 .
Br7 Pb3 Br8 93.09(7) 3_665 .
Br3 Pb3 Br8 176.43(6) . .
Br5 Pb3 Br8 84.72(4) 2_655 .
Br4 Pb3 Br8 84.82(6) . .
Br7 Pb3 Br2 81.59(6) 3_665 .
Br3 Pb3 Br2 73.17(6) . .
Br5 Pb3 Br2 162.98(6) 2_655 .
Br4 Pb3 Br2 93.89(6) . .
Br8 Pb3 Br2 109.48(7) . .
N2 Co1 N1 83.1(7) . .
N2 Co1 Br3 147.3(4) . .
N1 Co1 Br3 96.2(5) . .
N2 Co1 Br2 98.6(5) . .
N1 Co1 Br2 147.6(5) . .
Br3 Co1 Br2 99.04(10) . .
N3 Co2 N3 91.2(6) 2_655 3_665
N3 Co2 N3 91.2(6) 2_655 .
N3 Co2 N3 91.2(6) 3_665 .
N3 Co2 N4 81.1(6) 2_655 .
N3 Co2 N4 171.6(6) 3_665 .
N3 Co2 N4 92.4(5) . .
N3 Co2 N4 171.6(6) 2_655 3_665
N3 Co2 N4 92.4(5) 3_665 3_665
N3 Co2 N4 81.1(6) . 3_665
N4 Co2 N4 95.7(6) . 3_665
N3 Co2 N4 92.4(5) 2_655 2_655
N3 Co2 N4 81.1(6) 3_665 2_655
N3 Co2 N4 171.6(6) . 2_655
N4 Co2 N4 95.6(6) . 2_655
N4 Co2 N4 95.7(6) 3_665 2_655
N6 Co3 N6 95.3(5) . 2_655
N6 Co3 N6 95.3(5) . 3_665
N6 Co3 N6 95.3(5) 2_655 3_665
N6 Co3 N5 77.0(5) . .
N6 Co3 N5 169.2(4) 2_655 .
N6 Co3 N5 93.0(5) 3_665 .
N6 Co3 N5 93.0(5) . 2_655
N6 Co3 N5 77.0(5) 2_655 2_655
N6 Co3 N5 169.2(4) 3_665 2_655
N5 Co3 N5 95.6(5) . 2_655
N6 Co3 N5 169.2(4) . 3_665
N6 Co3 N5 93.0(5) 2_655 3_665
N6 Co3 N5 77.0(5) 3_665 3_665
N5 Co3 N5 95.6(5) . 3_665
N5 Co3 N5 95.6(5) 2_655 3_665
Pb1 Br8 Pb3 94.34(6) . .
Pb3 Br7 Pb2 100.95(7) 2_655 .
Pb3 Br5 Pb1 95.00(6) 3_665 .
Pb2 Br4 Pb3 101.49(6) . .
Co1 Br3 Pb3 90.38(8) . .
Co1 Br2 Pb3 86.13(8) . .
C20 N4 C16 119.7(13) . .
C20 N4 Co2 126.3(11) . .
C16 N4 Co2 113.4(11) . .
C26 N6 C30 115.0(13) . .
C26 N6 Co3 118.3(10) . .
C30 N6 Co3 125.9(11) . .
N5 C25 C24 122.8(17) . .
N5 C25 C26 115.4(14) . .
C24 C25 C26 121.8(15) . .
C15 N3 C11 119.3(16) . .
C15 N3 Co2 130.1(11) . .
C11 N3 Co2 110.1(12) . .
C25 N5 C21 119.9(15) . .
C25 N5 Co3 114.0(11) . .
C21 N5 Co3 126.0(12) . .
N6 C26 C27 127.4(16) . .
N6 C26 C25 114.7(13) . .
C27 C26 C25 117.8(15) . .
N4 C16 C11 113.5(15) . 2_655
N4 C16 C17 119.3(15) . .
C11 C16 C17 127.2(16) 2_655 .
N4 C20 C19 124.8(15) . .
N4 C20 H20 117.6 . .
C19 C20 H20 117.6 . .
C18 C17 C16 121.0(16) . .
C18 C17 H17 119.5 . .
C16 C17 H17 119.5 . .
C28 C29 C30 122(2) . .
C28 C29 H29 119.2 . .
C30 C29 H29 119.2 . .
C15 C14 C13 116.0(18) . .
C15 C14 H14 122.0 . .
C13 C14 H14 122.0 . .
C25 C24 C23 115.3(16) . .
C25 C24 H24 122.3 . .
C23 C24 H24 122.3 . .
C28 C27 C26 114.3(16) . .
C28 C27 H27 122.8 . .
C26 C27 H27 122.8 . .
N3 C15 C14 126.7(17) . .
N3 C15 H15 116.7 . .
C14 C15 H15 116.7 . .
C29 C28 C27 119.2(18) . .
C29 C28 H28 120.4 . .
C27 C28 H28 120.4 . .
C22 C21 N5 119.9(17) . .
C22 C21 H21 120.1 . .
N5 C21 H21 120.1 . .
C29 C30 N6 122.5(17) . .
C29 C30 H30 118.8 . .
N6 C30 H30 118.8 . .
C12 C13 C14 119.0(16) . .
C12 C13 H13 120.5 . .
C14 C13 H13 120.5 . .
C16 C11 C12 123.6(18) 3_665 .
C16 C11 N3 120.2(17) 3_665 .
C12 C11 N3 116.0(19) . .
C18 C19 C20 115.6(16) . .
C18 C19 H19 122.2 . .
C20 C19 H19 122.2 . .
C22 C23 C24 119.9(15) . .
C22 C23 H23 120.0 . .
C24 C23 H23 120.0 . .
C21 C22 C23 121.7(17) . .
C21 C22 H22 119.2 . .
C23 C22 H22 119.2 . .
C17 C18 C19 119.3(15) . .
C17 C18 H18 120.4 . .
C19 C18 H18 120.4 . .
C13 C12 C11 123(2) . .
C13 C12 H12 118.5 . .
C11 C12 H12 118.5 . .
C6 N2 C10 122.4(17) . .
C6 N2 Co1 113.8(14) . .
C10 N2 Co1 123.7(13) . .
C1 N1 C5 115(2) . .
C1 N1 Co1 132.3(17) . .
C5 N1 Co1 112.5(15) . .
N2 C6 C7 120(2) . .
N2 C6 C5 116.6(16) . .
C7 C6 C5 123.7(19) . .
N1 C5 C4 124(2) . .
N1 C5 C6 113.7(15) . .
C4 C5 C6 122.5(16) . .
C4 C3 C2 121.4(19) . .
C4 C3 H3 119.3 . .
C2 C3 H3 119.3 . .
N2 C10 C9 114.6(19) . .
N2 C10 H10 122.7 . .
C9 C10 H10 122.7 . .
C8 C7 C6 117.6(19) . .
C8 C7 H7 121.2 . .
C6 C7 H7 121.2 . .
C8 C9 C10 127(2) . .
C8 C9 H9 116.4 . .
C10 C9 H9 116.4 . .
C3 C4 C5 117.3(18) . .
C3 C4 H4 121.3 . .
C5 C4 H4 121.3 . .
C1 C2 C3 112(2) . .
C1 C2 H2 124.0 . .
C3 C2 H2 124.0 . .
C9 C8 C7 118(2) . .
C9 C8 H8 120.8 . .
C7 C8 H8 120.8 . .
N1 C1 C2 130(3) . .
N1 C1 H1 115.1 . .
C2 C1 H1 115.1 . .

loop_
_geom_bond_atom_site_label_1
_geom_bond_atom_site_label_2
_geom_bond_distance
_geom_bond_site_symmetry_2
Pb1 Br8 3.039(2) 2_655
Pb1 Br8 3.039(2) .
Pb1 Br8 3.039(2) 3_665
Pb1 Br5 3.055(2) 3_665
Pb1 Br5 3.055(2) 2_655
Pb1 Br5 3.055(2) .
Pb2 Br6 2.823(2) .
Pb2 Br1 2.869(2) .
Pb2 Br4 2.903(2) .
Pb2 Br7 3.174(2) .
Pb3 Br7 2.891(2) 3_665
Pb3 Br3 3.026(2) .
Pb3 Br5 3.055(2) 2_655
Pb3 Br4 3.092(2) .
Pb3 Br8 3.104(2) .
Pb3 Br2 3.162(2) .
Co1 N2 1.986(15) .
Co1 N1 2.033(18) .
Co1 Br3 2.394(3) .
Co1 Br2 2.457(3) .
Co2 N3 2.068(15) 2_655
Co2 N3 2.068(15) 3_665
Co2 N3 2.068(15) .
Co2 N4 2.078(13) .
Co2 N4 2.078(13) 3_665
Co2 N4 2.078(13) 2_655
Co3 N6 2.051(11) .
Co3 N6 2.051(11) 2_655
Co3 N6 2.051(11) 3_665
Co3 N5 2.155(15) .
Co3 N5 2.155(15) 2_655
Co3 N5 2.155(15) 3_665
Br7 Pb3 2.891(2) 2_655
Br5 Pb3 3.055(2) 3_665
N4 C20 1.26(2) .
N4 C16 1.40(2) .
N6 C26 1.267(19) .
N6 C30 1.370(19) .
C25 N5 1.28(2) .
C25 C24 1.35(2) .
C25 C26 1.54(2) .
N3 C15 1.32(2) .
N3 C11 1.41(2) .
N5 C21 1.40(2) .
C26 C27 1.42(2) .
C16 C11 1.41(3) 2_655
C16 C17 1.43(2) .
C20 C19 1.49(2) .
C20 H20 0.9300 .
C17 C18 1.38(3) .
C17 H17 0.9300 .
C29 C28 1.32(3) .
C29 C30 1.36(3) .
C29 H29 0.9300 .
C14 C15 1.35(3) .
C14 C13 1.42(3) .
C14 H14 0.9300 .
C24 C23 1.41(3) .
C24 H24 0.9300 .
C27 C28 1.40(3) .
C27 H27 0.9300 .
C15 H15 0.9300 .
C28 H28 0.9300 .
C21 C22 1.26(2) .
C21 H21 0.9300 .
C30 H30 0.9300 .
C13 C12 1.36(3) .
C13 H13 0.9300 .
C11 C16 1.41(3) 3_665
C11 C12 1.41(3) .
C19 C18 1.41(3) .
C19 H19 0.9300 .
C23 C22 1.34(3) .
C23 H23 0.9300 .
C22 H22 0.9300 .
C18 H18 0.9300 .
C12 H12 0.9300 .
N2 C6 1.32(2) .
N2 C10 1.34(2) .
N1 C1 1.24(3) .
N1 C5 1.36(2) .
C6 C7 1.39(3) .
C6 C5 1.52(2) .
C5 C4 1.37(3) .
C3 C4 1.36(3) .
C3 C2 1.40(3) .
C3 H3 0.9300 .
C10 C9 1.35(3) .
C10 H10 0.9300 .
C7 C8 1.36(3) .
C7 H7 0.9300 .
C9 C8 1.25(3) .
C9 H9 0.9300 .
C4 H4 0.9300 .
C2 C1 1.4000(10) .
C2 H2 0.9300 .
C8 H8 0.9300 .
C1 H1 0.9300 .
